data_1507270
loop_
_publ_author_name
'Simkhovich, Liliya'
'Goldberg, Israel'
'Gross, Zeev'

_publ_section_title
;
 Easy preparation of cobalt corrole and hexaphyrin and isolation of new
 oligopyrroles in the solvent-free condensation of pyrrole with
 pentafluorobenzaldehyde.
;
_journal_issue 8
_journal_name_full 'Organic letters'
_journal_page_first 1241
_journal_page_last 1244
_journal_paper_doi 10.1021/ol0341142
_journal_volume 5
_journal_year 2003
_chemical_formula_sum 'C66 H14 F30 N6'
_chemical_formula_weight 1460.83
_chemical_name_systematic
; 
 ? 
;
_space_group_IT_number 14
_symmetry_cell_setting monoclinic
_symmetry_space_group_name_Hall '-P 2ybc'
_symmetry_space_group_name_H-M 'P 1 21/c 1'
_atom_sites_solution_hydrogens geom
_atom_sites_solution_primary direct
_atom_sites_solution_secondary difmap
_audit_creation_method SHELXL-97
_cell_angle_alpha 90.00
_cell_angle_beta 90.0650(18)
_cell_angle_gamma 90.00
_cell_formula_units_Z 4
_cell_length_a 10.6687(2)
_cell_length_b 26.9481(7)
_cell_length_c 19.4308(4)
_cell_measurement_reflns_used 6425
_cell_measurement_temperature 110(2)
_cell_measurement_theta_max 27.94
_cell_measurement_theta_min 1.84
_cell_volume 5586.4(2)
_computing_cell_refinement Denzo
_computing_data_collection 'Collect, Nonius B.V.'
_computing_data_reduction Denzo
_computing_structure_refinement 'SHELXL-97 (Sheldrick, 1997)'
_computing_structure_solution 'SHELXS-86 (Sheldrick, 1990)'
_diffrn_ambient_temperature 110(2)
_diffrn_detector_area_resol_mean '56 microns'
_diffrn_measured_fraction_theta_full 0.934
_diffrn_measured_fraction_theta_max 0.934
_diffrn_measurement_device_type 'Nonius KappaCCD'
_diffrn_measurement_method '0.80 deg. Phi scans'
_diffrn_radiation_monochromator graphite
_diffrn_radiation_source 'fine-focus sealed tube'
_diffrn_radiation_type MoK\a
_diffrn_radiation_wavelength 0.71073
_diffrn_reflns_av_R_equivalents 0.0673
_diffrn_reflns_av_sigmaI/netI 0.1063
_diffrn_reflns_limit_h_max 12
_diffrn_reflns_limit_h_min 0
_diffrn_reflns_limit_k_max 35
_diffrn_reflns_limit_k_min -35
_diffrn_reflns_limit_l_max 25
_diffrn_reflns_limit_l_min -25
_diffrn_reflns_number 22870
_diffrn_reflns_theta_full 27.00
_diffrn_reflns_theta_max 27.94
_diffrn_reflns_theta_min 1.84
_exptl_absorpt_coefficient_mu 0.174
_exptl_absorpt_correction_type multi-scan
_exptl_crystal_colour purple-violet
_exptl_crystal_density_diffrn 1.737
_exptl_crystal_density_method 'not measured'
_exptl_crystal_description rods
_exptl_crystal_F_000 2888
_exptl_crystal_size_max 0.30
_exptl_crystal_size_mid 0.15
_exptl_crystal_size_min 0.15
_refine_diff_density_max 0.286
_refine_diff_density_min -0.272
_refine_diff_density_rms 0.059
_refine_ls_extinction_method none
_refine_ls_goodness_of_fit_ref 0.954
_refine_ls_hydrogen_treatment constr
_refine_ls_matrix_type full
_refine_ls_number_parameters 921
_refine_ls_number_reflns 11837
_refine_ls_number_restraints 0
_refine_ls_restrained_S_all 0.954
_refine_ls_R_factor_all 0.1236
_refine_ls_R_factor_gt 0.0512
_refine_ls_shift/su_max 0.036
_refine_ls_shift/su_mean 0.005
_refine_ls_structure_factor_coef Fsqd
_refine_ls_weighting_details 'calc w=1/[\s^2^(Fo^2^)+(0.0524P)^2^+0.0000P] where P=(Fo^2^+2Fc^2^)/3'
_refine_ls_weighting_scheme calc
_refine_ls_wR_factor_gt 0.0989
_refine_ls_wR_factor_ref 0.1240
_reflns_number_gt 6425
_reflns_number_total 11837
_reflns_threshold_expression >2sigma(I)
_cod_data_source_file ol0341142si20030316_054640.cif
_cod_data_source_block Compound-8
_cod_original_sg_symbol_H-M P21/c
_cod_database_code 1507270

loop_
_symmetry_equiv_pos_as_xyz
'x, y, z'
'-x, y+1/2, -z+1/2'
'-x, -y, -z'
'x, -y-1/2, z-1/2'

loop_
_atom_site_label
_atom_site_type_symbol
_atom_site_fract_x
_atom_site_fract_y
_atom_site_fract_z
_atom_site_U_iso_or_equiv
_atom_site_adp_type
_atom_site_occupancy
_atom_site_symmetry_multiplicity
_atom_site_calc_flag
_atom_site_refinement_flags
F1 F 0.09380(13) 0.70086(6) 0.43339(8) 0.0327(4) Uani 1 1 d .
F2 F -0.01236(15) 0.78907(6) 0.45736(9) 0.0443(5) Uani 1 1 d .
F3 F -0.21332(16) 0.79625(7) 0.54386(9) 0.0478(5) Uani 1 1 d .
F4 F -0.30694(14) 0.71421(6) 0.60452(9) 0.0420(5) Uani 1 1 d .
F5 F -0.19954(13) 0.62477(6) 0.58270(8) 0.0327(4) Uani 1 1 d .
F6 F -0.13425(13) 0.61876(6) 0.72410(8) 0.0367(4) Uani 1 1 d .
F7 F -0.19119(15) 0.71521(7) 0.74559(10) 0.0492(5) Uani 1 1 d .
F8 F -0.00948(16) 0.77941(7) 0.78842(10) 0.0488(5) Uani 1 1 d .
F9 F 0.22591(15) 0.74578(7) 0.81309(9) 0.0429(5) Uani 1 1 d .
F10 F 0.28372(13) 0.64993(6) 0.78938(8) 0.0349(4) Uani 1 1 d .
F11 F 0.09636(14) 0.40405(7) 0.94416(8) 0.0378(4) Uani 1 1 d .
F12 F 0.12143(15) 0.39270(6) 1.08135(8) 0.0425(5) Uani 1 1 d .
F13 F 0.34585(17) 0.41206(7) 1.14264(8) 0.0492(5) Uani 1 1 d .
F14 F 0.54480(16) 0.44117(7) 1.06511(10) 0.0503(5) Uani 1 1 d .
F15 F 0.52010(14) 0.45247(6) 0.92807(9) 0.0420(4) Uani 1 1 d .
F16 F 0.23463(13) 0.28552(6) 0.64038(8) 0.0360(4) Uani 1 1 d .
F17 F 0.28657(14) 0.19207(6) 0.60145(10) 0.0434(5) Uani 1 1 d .
F18 F 0.51945(15) 0.16927(6) 0.55200(10) 0.0505(5) Uani 1 1 d .
F19 F 0.69847(15) 0.23940(6) 0.54535(10) 0.0451(5) Uani 1 1 d .
F20 F 0.65061(13) 0.33294(6) 0.59078(9) 0.0375(4) Uani 1 1 d .
F21 F 0.67724(13) 0.39178(6) 0.47115(8) 0.0339(4) Uani 1 1 d .
F22 F 0.78876(13) 0.30546(6) 0.43573(9) 0.0390(4) Uani 1 1 d .
F23 F 0.70016(15) 0.25196(6) 0.32859(9) 0.0430(5) Uani 1 1 d .
F24 F 0.49619(15) 0.28366(6) 0.25734(9) 0.0392(4) Uani 1 1 d .
F25 F 0.37775(13) 0.36664(6) 0.29521(8) 0.0322(4) Uani 1 1 d .
F26 F 0.12148(15) 0.48743(6) 0.18389(8) 0.0380(4) Uani 1 1 d .
F27 F 0.09749(15) 0.51291(6) 0.05037(8) 0.0391(4) Uani 1 1 d .
F28 F 0.17698(19) 0.60339(7) 0.00680(9) 0.0521(5) Uani 1 1 d .
F29 F 0.2783(3) 0.66808(8) 0.09692(10) 0.0834(8) Uani 1 1 d .
F30 F 0.2928(2) 0.64460(7) 0.23260(9) 0.0594(6) Uani 1 1 d .
N31 N 0.12690(19) 0.56758(8) 0.40077(11) 0.0252(5) Uani 1 1 d .
H31 H 0.1896 0.5506 0.4244 0.071(12) Uiso 1 1 d R
N32 N 0.06046(19) 0.60542(8) 0.61704(11) 0.0248(5) Uani 1 1 d .
N33 N 0.20868(19) 0.50211(9) 0.77544(11) 0.0266(5) Uani 1 1 d .
N34 N 0.3343(2) 0.41237(9) 0.73965(11) 0.0274(5) Uani 1 1 d .
H34 H 0.3020 0.4405 0.7191 0.048(10) Uiso 1 1 d R
N35 N 0.42702(19) 0.38499(8) 0.51885(11) 0.0247(5) Uani 1 1 d .
N36 N 0.32521(19) 0.49667(8) 0.36785(11) 0.0265(5) Uani 1 1 d .
C37 C 0.2181(2) 0.55087(10) 0.28632(14) 0.0270(7) Uani 1 1 d .
C38 C 0.1254(2) 0.57013(11) 0.32993(14) 0.0269(6) Uani 1 1 d .
C39 C 0.0199(2) 0.59989(10) 0.31057(14) 0.0291(7) Uani 1 1 d .
H39 H -0.0068 0.6070 0.2650 0.035 Uiso 1 1 calc R
C40 C -0.0347(2) 0.61614(11) 0.36948(14) 0.0281(7) Uani 1 1 d .
H40 H -0.1067 0.6368 0.3720 0.034 Uiso 1 1 calc R
C41 C 0.0331(2) 0.59726(10) 0.42689(14) 0.0244(6) Uani 1 1 d .
C42 C 0.0154(2) 0.61073(10) 0.49637(14) 0.0246(6) Uani 1 1 d .
C43 C 0.0591(2) 0.58398(10) 0.55348(14) 0.0246(6) Uani 1 1 d .
C44 C 0.0968(2) 0.53222(10) 0.55748(14) 0.0260(6) Uani 1 1 d .
H44 H 0.1050 0.5096 0.5202 0.031 Uiso 1 1 calc R
C45 C 0.1177(2) 0.52266(11) 0.62468(14) 0.0267(6) Uani 1 1 d .
H45 H 0.1407 0.4917 0.6443 0.032 Uiso 1 1 calc R
C46 C 0.0981(2) 0.56942(10) 0.66140(14) 0.0243(6) Uani 1 1 d .
C47 C 0.1119(2) 0.58024(10) 0.73220(14) 0.0237(6) Uani 1 1 d .
C48 C 0.1558(2) 0.54839(10) 0.78374(14) 0.0256(6) Uani 1 1 d .
C49 C 0.1479(2) 0.56058(11) 0.85654(14) 0.0282(7) Uani 1 1 d .
H49 H 0.1159 0.5904 0.8758 0.034 Uiso 1 1 calc R
C50 C 0.1941(2) 0.52192(11) 0.89121(14) 0.0279(7) Uani 1 1 d .
H50 H 0.2005 0.5189 0.9398 0.034 Uiso 1 1 calc R
C51 C 0.2324(2) 0.48566(10) 0.84076(14) 0.0262(6) Uani 1 1 d .
C52 C 0.2899(2) 0.44016(11) 0.85703(14) 0.0273(6) Uani 1 1 d .
C53 C 0.3338(3) 0.40541(11) 0.80958(14) 0.0297(7) Uani 1 1 d .
C54 C 0.3859(3) 0.35753(11) 0.82286(15) 0.0368(8) Uani 1 1 d .
H54 H 0.3982 0.3430 0.8669 0.044 Uiso 1 1 calc R
C55 C 0.4146(3) 0.33655(12) 0.76161(15) 0.0364(7) Uani 1 1 d .
H55 H 0.4492 0.3044 0.7552 0.044 Uiso 1 1 calc R
C56 C 0.3841(2) 0.37095(11) 0.70816(14) 0.0274(7) Uani 1 1 d .
C57 C 0.4076(2) 0.36383(10) 0.63761(14) 0.0263(6) Uani 1 1 d .
C58 C 0.3996(2) 0.39916(10) 0.58435(14) 0.0240(6) Uani 1 1 d .
C59 C 0.3691(2) 0.45195(10) 0.58675(14) 0.0261(6) Uani 1 1 d .
H59 H 0.3491 0.4708 0.6266 0.031 Uiso 1 1 calc R
C60 C 0.3749(2) 0.46889(11) 0.52137(14) 0.0248(6) Uani 1 1 d .
H60 H 0.3568 0.5015 0.5057 0.030 Uiso 1 1 calc R
C61 C 0.4151(2) 0.42650(10) 0.47980(14) 0.0230(6) Uani 1 1 d .
C62 C 0.4502(2) 0.42602(10) 0.40987(13) 0.0238(6) Uani 1 1 d .
C63 C 0.4197(2) 0.46269(10) 0.36115(14) 0.0254(6) Uani 1 1 d .
C64 C 0.4773(2) 0.46665(11) 0.29281(14) 0.0278(7) Uani 1 1 d .
H64 H 0.5465 0.4481 0.2761 0.033 Uiso 1 1 calc R
C65 C 0.4132(2) 0.50159(11) 0.25857(15) 0.0297(7) Uani 1 1 d .
H65 H 0.4282 0.5127 0.2129 0.036 Uiso 1 1 calc R
C66 C 0.3158(2) 0.51918(10) 0.30518(14) 0.0268(6) Uani 1 1 d .
C67 C -0.0480(2) 0.65931(10) 0.50779(13) 0.0224(6) Uani 1 1 d .
C68 C -0.0053(2) 0.70268(11) 0.47615(14) 0.0267(7) Uani 1 1 d .
C69 C -0.0576(3) 0.74824(11) 0.48815(15) 0.0313(7) Uani 1 1 d .
C70 C -0.1592(3) 0.75201(11) 0.53186(16) 0.0331(7) Uani 1 1 d .
C71 C -0.2064(2) 0.71026(11) 0.56297(14) 0.0295(7) Uani 1 1 d .
C72 C -0.1506(2) 0.66489(11) 0.55167(14) 0.0276(7) Uani 1 1 d .
C73 C 0.0772(2) 0.63168(11) 0.75323(14) 0.0259(6) Uani 1 1 d .
C74 C -0.0430(2) 0.64981(11) 0.74448(14) 0.0287(7) Uani 1 1 d .
C75 C -0.0733(2) 0.69879(12) 0.75646(15) 0.0336(7) Uani 1 1 d .
C76 C 0.0173(3) 0.73126(11) 0.77878(16) 0.0341(7) Uani 1 1 d .
C77 C 0.1367(3) 0.71419(11) 0.79086(15) 0.0317(7) Uani 1 1 d .
C78 C 0.1651(2) 0.66506(11) 0.77819(14) 0.0268(7) Uani 1 1 d .
C79 C 0.3066(2) 0.42905(10) 0.93196(14) 0.0254(6) Uani 1 1 d .
C80 C 0.4194(3) 0.43762(11) 0.96528(15) 0.0309(7) Uani 1 1 d .
C81 C 0.4335(3) 0.43259(11) 1.03492(16) 0.0340(7) Uani 1 1 d .
C82 C 0.3327(3) 0.41759(11) 1.07435(14) 0.0331(7) Uani 1 1 d .
C83 C 0.2196(3) 0.40773(11) 1.04336(15) 0.0325(7) Uani 1 1 d .
C84 C 0.2086(2) 0.41357(11) 0.97331(14) 0.0289(7) Uani 1 1 d .
C85 C 0.4413(2) 0.31216(10) 0.61688(14) 0.0257(6) Uani 1 1 d .
C86 C 0.3522(2) 0.27466(11) 0.61884(14) 0.0288(7) Uani 1 1 d .
C87 C 0.3765(2) 0.22717(11) 0.59819(15) 0.0306(7) Uani 1 1 d .
C88 C 0.4942(3) 0.21558(11) 0.57312(16) 0.0348(7) Uani 1 1 d .
C89 C 0.5853(2) 0.25156(11) 0.57040(15) 0.0310(7) Uani 1 1 d .
C90 C 0.5589(2) 0.29892(11) 0.59277(14) 0.0279(7) Uani 1 1 d .
C91 C 0.5213(2) 0.38180(10) 0.38561(14) 0.0230(6) Uani 1 1 d .
C92 C 0.6281(2) 0.36484(11) 0.41958(14) 0.0270(7) Uani 1 1 d .
C93 C 0.6878(2) 0.32150(11) 0.40148(15) 0.0301(7) Uani 1 1 d .
C94 C 0.6424(3) 0.29408(11) 0.34726(15) 0.0313(7) Uani 1 1 d .
C95 C 0.5390(3) 0.31031(11) 0.31118(15) 0.0302(7) Uani 1 1 d .
C96 C 0.4811(2) 0.35363(10) 0.33066(14) 0.0256(6) Uani 1 1 d .
C97 C 0.2077(2) 0.56526(11) 0.21220(14) 0.0273(6) Uani 1 1 d .
C98 C 0.2455(3) 0.61115(12) 0.18819(16) 0.0389(8) Uani 1 1 d .
C99 C 0.2382(3) 0.62392(12) 0.11983(16) 0.0464(9) Uani 1 1 d .
C100 C 0.1870(3) 0.59085(12) 0.07354(15) 0.0367(7) Uani 1 1 d .
C101 C 0.1482(2) 0.54516(11) 0.09551(15) 0.0297(7) Uani 1 1 d .
C102 C 0.1593(2) 0.53264(11) 0.16390(14) 0.0271(7) Uani 1 1 d .

loop_
_atom_site_aniso_label
_atom_site_aniso_U_11
_atom_site_aniso_U_22
_atom_site_aniso_U_33
_atom_site_aniso_U_23
_atom_site_aniso_U_13
_atom_site_aniso_U_12
F1 0.0295(8) 0.0371(10) 0.0316(10) 0.0027(8) 0.0079(7) -0.0018(7)
F2 0.0492(10) 0.0286(11) 0.0550(12) 0.0083(9) 0.0108(9) -0.0026(8)
F3 0.0565(11) 0.0300(11) 0.0569(13) -0.0025(9) 0.0126(9) 0.0115(9)
F4 0.0358(9) 0.0475(12) 0.0427(11) 0.0027(9) 0.0153(8) 0.0080(8)
F5 0.0276(8) 0.0354(10) 0.0352(10) 0.0069(8) 0.0035(7) -0.0026(7)
F6 0.0258(8) 0.0405(11) 0.0438(11) -0.0110(8) -0.0044(7) 0.0009(7)
F7 0.0373(10) 0.0491(12) 0.0610(13) -0.0193(10) -0.0082(9) 0.0180(8)
F8 0.0545(11) 0.0319(11) 0.0602(13) -0.0151(9) 0.0038(9) 0.0064(8)
F9 0.0432(10) 0.0433(12) 0.0421(11) -0.0134(9) 0.0029(8) -0.0118(8)
F10 0.0241(8) 0.0441(11) 0.0364(10) -0.0004(8) -0.0014(7) -0.0006(7)
F11 0.0300(8) 0.0490(11) 0.0344(10) 0.0054(9) -0.0042(7) -0.0002(7)
F12 0.0467(10) 0.0471(12) 0.0336(10) 0.0084(9) 0.0141(8) 0.0052(8)
F13 0.0783(13) 0.0486(12) 0.0207(10) 0.0002(9) -0.0099(9) 0.0058(10)
F14 0.0526(11) 0.0466(12) 0.0517(12) 0.0020(10) -0.0222(9) -0.0050(9)
F15 0.0364(9) 0.0431(12) 0.0464(11) 0.0068(9) 0.0037(8) -0.0035(8)
F16 0.0280(9) 0.0333(10) 0.0467(11) 0.0001(8) 0.0075(8) 0.0026(7)
F17 0.0362(9) 0.0301(11) 0.0639(13) -0.0075(9) 0.0047(8) -0.0067(8)
F18 0.0462(10) 0.0265(11) 0.0789(15) -0.0171(10) 0.0131(10) 0.0013(8)
F19 0.0357(10) 0.0350(11) 0.0647(13) -0.0073(9) 0.0132(9) 0.0033(8)
F20 0.0320(9) 0.0290(10) 0.0514(12) -0.0018(8) 0.0048(8) -0.0027(7)
F21 0.0293(8) 0.0409(11) 0.0315(10) -0.0050(8) -0.0034(7) -0.0003(7)
F22 0.0301(9) 0.0431(11) 0.0438(11) 0.0090(9) -0.0022(8) 0.0095(8)
F23 0.0531(11) 0.0295(10) 0.0465(12) -0.0004(9) 0.0101(9) 0.0105(8)
F24 0.0484(10) 0.0331(11) 0.0362(10) -0.0125(8) 0.0017(8) -0.0052(8)
F25 0.0303(8) 0.0357(10) 0.0305(10) -0.0033(8) -0.0050(7) 0.0006(7)
F26 0.0495(10) 0.0354(11) 0.0290(10) 0.0011(8) -0.0006(8) -0.0125(8)
F27 0.0474(10) 0.0441(11) 0.0257(10) -0.0057(8) -0.0030(8) -0.0066(8)
F28 0.0936(14) 0.0434(12) 0.0193(10) 0.0046(9) -0.0004(9) 0.0035(10)
F29 0.182(2) 0.0375(13) 0.0306(12) 0.0062(10) -0.0030(14) -0.0333(14)
F30 0.1148(16) 0.0354(12) 0.0278(11) -0.0037(9) -0.0050(10) -0.0238(11)
N31 0.0302(12) 0.0235(13) 0.0220(13) 0.0016(11) 0.0004(10) 0.0035(10)
N32 0.0255(12) 0.0250(14) 0.0240(13) 0.0016(11) 0.0007(10) 0.0010(10)
N33 0.0301(12) 0.0277(14) 0.0218(13) 0.0021(11) 0.0009(10) 0.0022(10)
N34 0.0353(13) 0.0239(14) 0.0230(14) 0.0019(11) 0.0000(10) 0.0036(10)
N35 0.0248(12) 0.0274(14) 0.0218(13) 0.0005(11) 0.0008(10) 0.0006(10)
N36 0.0285(12) 0.0266(14) 0.0242(14) 0.0019(11) -0.0001(10) 0.0005(10)
C37 0.0342(15) 0.0264(17) 0.0203(16) 0.0004(13) 0.0004(12) -0.0024(12)
C38 0.0340(15) 0.0274(17) 0.0192(16) 0.0015(13) -0.0038(12) -0.0014(12)
C39 0.0390(16) 0.0282(17) 0.0201(16) 0.0022(13) -0.0028(12) 0.0039(13)
C40 0.0309(15) 0.0280(17) 0.0255(17) -0.0023(13) -0.0016(12) 0.0047(12)
C41 0.0255(14) 0.0246(16) 0.0230(16) -0.0020(13) -0.0036(11) 0.0026(12)
C42 0.0218(14) 0.0262(17) 0.0259(16) -0.0034(13) -0.0019(11) -0.0051(11)
C43 0.0223(14) 0.0276(17) 0.0240(16) -0.0005(13) 0.0008(11) 0.0000(11)
C44 0.0269(14) 0.0261(17) 0.0249(17) -0.0039(13) -0.0011(11) 0.0010(12)
C45 0.0290(14) 0.0249(17) 0.0262(17) 0.0013(13) -0.0008(12) 0.0006(12)
C46 0.0226(13) 0.0255(16) 0.0248(16) 0.0010(13) 0.0001(11) -0.0023(11)
C47 0.0231(13) 0.0246(16) 0.0235(16) 0.0000(13) 0.0017(11) -0.0003(11)
C48 0.0242(14) 0.0267(17) 0.0258(17) -0.0025(13) 0.0029(12) -0.0003(12)
C49 0.0317(15) 0.0299(18) 0.0231(16) -0.0004(14) 0.0037(12) 0.0024(13)
C50 0.0333(15) 0.0328(18) 0.0177(15) 0.0023(13) 0.0008(12) 0.0024(13)
C51 0.0317(15) 0.0250(17) 0.0218(16) 0.0027(13) -0.0005(12) 0.0020(12)
C52 0.0331(15) 0.0268(17) 0.0220(16) 0.0027(13) -0.0008(12) 0.0001(12)
C53 0.0363(16) 0.0323(18) 0.0206(16) 0.0009(14) 0.0015(12) 0.0011(13)
C54 0.0569(19) 0.0305(19) 0.0229(17) 0.0035(14) 0.0002(14) 0.0102(15)
C55 0.0556(19) 0.0274(18) 0.0262(18) 0.0021(14) 0.0010(14) 0.0095(14)
C56 0.0330(15) 0.0241(17) 0.0251(17) 0.0001(13) -0.0015(12) 0.0046(12)
C57 0.0290(15) 0.0226(16) 0.0271(17) 0.0007(13) 0.0028(12) -0.0001(12)
C58 0.0210(14) 0.0266(17) 0.0243(16) -0.0024(13) 0.0006(11) 0.0005(11)
C59 0.0281(14) 0.0289(17) 0.0214(16) -0.0021(13) 0.0011(12) 0.0026(12)
C60 0.0207(13) 0.0248(16) 0.0289(17) -0.0001(13) -0.0012(11) 0.0012(11)
C61 0.0206(13) 0.0220(16) 0.0264(16) -0.0009(13) -0.0052(11) -0.0014(11)
C62 0.0228(13) 0.0267(17) 0.0220(16) -0.0027(13) 0.0003(11) -0.0027(11)
C63 0.0272(14) 0.0252(16) 0.0236(16) -0.0004(13) -0.0004(11) -0.0034(12)
C64 0.0283(15) 0.0310(18) 0.0241(16) -0.0028(13) 0.0031(12) -0.0030(12)
C65 0.0341(15) 0.0321(18) 0.0230(16) -0.0032(14) 0.0049(12) -0.0032(13)
C66 0.0344(15) 0.0231(16) 0.0227(16) -0.0006(13) -0.0004(12) -0.0047(12)
C67 0.0231(14) 0.0231(16) 0.0209(15) -0.0018(12) -0.0052(11) -0.0006(11)
C68 0.0231(14) 0.0322(18) 0.0249(16) -0.0002(13) 0.0026(12) 0.0023(12)
C69 0.0323(16) 0.0272(18) 0.0345(18) 0.0041(14) 0.0025(13) -0.0022(13)
C70 0.0385(17) 0.0247(18) 0.0360(19) -0.0034(14) -0.0007(14) 0.0057(13)
C71 0.0230(14) 0.040(2) 0.0258(16) -0.0009(14) 0.0048(12) 0.0037(13)
C72 0.0252(14) 0.0327(18) 0.0250(16) 0.0051(14) -0.0003(12) -0.0047(13)
C73 0.0296(15) 0.0275(17) 0.0206(16) 0.0048(13) 0.0014(12) 0.0009(12)
C74 0.0279(15) 0.0347(19) 0.0233(16) -0.0038(14) -0.0038(12) -0.0012(13)
C75 0.0294(16) 0.039(2) 0.0321(18) -0.0072(15) -0.0029(13) 0.0092(14)
C76 0.0396(17) 0.0272(18) 0.0356(19) -0.0085(14) 0.0056(14) 0.0025(14)
C77 0.0346(16) 0.0325(19) 0.0281(17) -0.0078(14) 0.0061(13) -0.0112(14)
C78 0.0258(15) 0.0334(18) 0.0211(16) 0.0008(13) 0.0015(12) 0.0013(12)
C79 0.0317(15) 0.0234(16) 0.0211(16) 0.0017(12) -0.0015(12) 0.0046(12)
C80 0.0336(16) 0.0282(18) 0.0311(18) 0.0030(14) 0.0034(13) 0.0017(13)
C81 0.0384(17) 0.0276(18) 0.0361(19) -0.0005(14) -0.0112(14) 0.0009(13)
C82 0.0549(19) 0.0256(17) 0.0188(17) -0.0002(13) -0.0068(14) 0.0076(14)
C83 0.0429(18) 0.0283(18) 0.0262(17) 0.0035(14) 0.0083(14) 0.0045(13)
C84 0.0336(16) 0.0260(17) 0.0271(17) 0.0007(13) -0.0029(13) 0.0082(12)
C85 0.0301(15) 0.0266(17) 0.0202(16) 0.0024(13) -0.0006(12) 0.0026(12)
C86 0.0278(16) 0.0325(18) 0.0261(17) -0.0013(14) 0.0004(12) 0.0027(13)
C87 0.0328(16) 0.0236(17) 0.0353(18) -0.0025(14) -0.0028(13) -0.0038(13)
C88 0.0402(18) 0.0203(18) 0.044(2) -0.0078(14) 0.0010(14) 0.0028(13)
C89 0.0251(15) 0.0303(18) 0.0377(19) -0.0049(14) 0.0046(13) 0.0015(13)
C90 0.0267(15) 0.0254(17) 0.0315(17) 0.0006(13) -0.0016(12) -0.0043(12)
C91 0.0236(14) 0.0221(16) 0.0232(16) -0.0001(12) 0.0018(12) -0.0005(11)
C92 0.0274(14) 0.0297(18) 0.0240(16) -0.0034(13) 0.0006(12) -0.0037(12)
C93 0.0259(15) 0.0341(19) 0.0304(18) 0.0059(14) 0.0028(13) 0.0011(13)
C94 0.0356(16) 0.0215(17) 0.0367(19) 0.0017(14) 0.0121(14) 0.0075(13)
C95 0.0368(16) 0.0283(18) 0.0254(17) -0.0055(14) 0.0020(13) -0.0048(13)
C96 0.0247(14) 0.0281(17) 0.0240(16) 0.0013(13) 0.0006(12) -0.0014(12)
C97 0.0310(15) 0.0289(17) 0.0220(16) -0.0014(13) 0.0006(12) 0.0037(12)
C98 0.063(2) 0.0304(19) 0.0232(18) -0.0066(15) -0.0037(15) -0.0045(15)
C99 0.087(3) 0.0243(19) 0.0277(19) 0.0038(15) 0.0051(17) -0.0084(17)
C100 0.0572(19) 0.035(2) 0.0177(17) 0.0009(14) 0.0029(14) 0.0070(15)
C101 0.0312(15) 0.0340(19) 0.0239(17) -0.0060(14) -0.0006(12) 0.0016(13)
C102 0.0297(15) 0.0251(17) 0.0265(17) 0.0010(13) 0.0025(12) -0.0007(12)

loop_
_atom_type_symbol
_atom_type_description
_atom_type_scat_dispersion_real
_atom_type_scat_dispersion_imag
_atom_type_scat_source
C C 0.0033 0.0016 'International Tables Vol C Tables 4.2.6.8 and 6.1.1.4'
H H 0.0000 0.0000 'International Tables Vol C Tables 4.2.6.8 and 6.1.1.4'
N N 0.0061 0.0033 'International Tables Vol C Tables 4.2.6.8 and 6.1.1.4'
F F 0.0171 0.0103 'International Tables Vol C Tables 4.2.6.8 and 6.1.1.4'

loop_
_geom_angle_atom_site_label_1
_geom_angle_atom_site_label_2
_geom_angle_atom_site_label_3
_geom_angle
C41 N31 C38 109.3(2)
C41 N31 H31 128.7
C38 N31 H31 121.6
C46 N32 C43 106.0(2)
C51 N33 C48 105.1(2)
C53 N34 C56 109.3(2)
C53 N34 H34 122.6
C56 N34 H34 128.0
C61 N35 C58 105.7(2)
C66 N36 C63 105.5(2)
C66 C37 C38 126.5(3)
C66 C37 C97 117.8(2)
C38 C37 C97 115.7(2)
N31 C38 C37 125.3(2)
N31 C38 C39 107.4(2)
C37 C38 C39 127.1(3)
C40 C39 C38 107.3(2)
C40 C39 H39 126.4
C38 C39 H39 126.4
C39 C40 C41 109.1(2)
C39 C40 H40 125.4
C41 C40 H40 125.4
N31 C41 C42 126.8(2)
N31 C41 C40 106.7(2)
C42 C41 C40 126.1(2)
C43 C42 C41 125.5(2)
C43 C42 C67 119.0(2)
C41 C42 C67 115.4(2)
N32 C43 C42 120.1(2)
N32 C43 C44 110.8(2)
C42 C43 C44 128.8(3)
C45 C44 C43 106.3(2)
C45 C44 H44 126.9
C43 C44 H44 126.9
C44 C45 C46 106.5(2)
C44 C45 H45 126.8
C46 C45 H45 126.8
N32 C46 C47 120.0(2)
N32 C46 C45 110.4(2)
C47 C46 C45 129.6(3)
C48 C47 C46 127.2(3)
C48 C47 C73 117.2(2)
C46 C47 C73 115.6(2)
N33 C48 C47 127.4(2)
N33 C48 C49 110.0(2)
C47 C48 C49 122.5(3)
C50 C49 C48 107.0(3)
C50 C49 H49 126.5
C48 C49 H49 126.5
C49 C50 C51 106.9(2)
C49 C50 H50 126.6
C51 C50 H50 126.6
N33 C51 C52 124.8(2)
N33 C51 C50 111.0(2)
C52 C51 C50 124.1(2)
C53 C52 C51 125.7(3)
C53 C52 C79 118.0(2)
C51 C52 C79 116.4(2)
N34 C53 C52 124.4(3)
N34 C53 C54 107.5(2)
C52 C53 C54 128.1(3)
C55 C54 C53 107.9(3)
C55 C54 H54 126.1
C53 C54 H54 126.1
C54 C55 C56 108.4(3)
C54 C55 H55 125.8
C56 C55 H55 125.8
N34 C56 C57 127.7(3)
N34 C56 C55 106.9(2)
C57 C56 C55 125.3(3)
C56 C57 C58 127.8(3)
C56 C57 C85 115.7(2)
C58 C57 C85 116.5(2)
N35 C58 C57 119.0(2)
N35 C58 C59 110.6(2)
C57 C58 C59 130.4(2)
C60 C59 C58 106.8(2)
C60 C59 H59 126.6
C58 C59 H59 126.6
C59 C60 C61 105.6(2)
C59 C60 H60 127.2
C61 C60 H60 127.2
N35 C61 C62 120.4(2)
N35 C61 C60 111.2(2)
C62 C61 C60 128.1(3)
C63 C62 C61 125.5(2)
C63 C62 C91 117.8(2)
C61 C62 C91 116.6(2)
N36 C63 C62 125.2(2)
N36 C63 C64 110.3(2)
C62 C63 C64 124.3(2)
C65 C64 C63 106.6(2)
C65 C64 H64 126.7
C63 C64 H64 126.7
C64 C65 C66 106.5(2)
C64 C65 H65 126.8
C66 C65 H65 126.8
N36 C66 C37 124.1(2)
N36 C66 C65 111.0(2)
C37 C66 C65 124.6(3)
C72 C67 C68 115.8(3)
C72 C67 C42 122.8(2)
C68 C67 C42 121.4(2)
F1 C68 C69 117.3(2)
F1 C68 C67 119.9(2)
C69 C68 C67 122.8(2)
F2 C69 C68 120.8(2)
F2 C69 C70 119.8(3)
C68 C69 C70 119.4(3)
F3 C70 C71 119.5(3)
F3 C70 C69 120.6(3)
C71 C70 C69 119.9(3)
F4 C71 C70 119.5(3)
F4 C71 C72 120.7(3)
C70 C71 C72 119.9(2)
F5 C72 C71 118.3(2)
F5 C72 C67 119.5(3)
C71 C72 C67 122.1(3)
C74 C73 C78 116.1(3)
C74 C73 C47 121.7(3)
C78 C73 C47 122.0(2)
F6 C74 C73 119.2(3)
F6 C74 C75 118.5(2)
C73 C74 C75 122.3(3)
F7 C75 C76 119.7(3)
F7 C75 C74 120.4(3)
C76 C75 C74 119.9(3)
F8 C76 C77 119.8(3)
F8 C76 C75 120.7(3)
C77 C76 C75 119.5(3)
F9 C77 C76 119.8(3)
F9 C77 C78 120.6(3)
C76 C77 C78 119.6(3)
F10 C78 C77 117.9(2)
F10 C78 C73 119.7(3)
C77 C78 C73 122.4(3)
C84 C79 C80 115.8(2)
C84 C79 C52 122.4(2)
C80 C79 C52 121.6(2)
F15 C80 C81 118.1(3)
F15 C80 C79 119.2(3)
C81 C80 C79 122.7(3)
F14 C81 C80 120.7(3)
F14 C81 C82 119.7(3)
C80 C81 C82 119.5(3)
F13 C82 C83 120.2(3)
F13 C82 C81 120.0(3)
C83 C82 C81 119.8(3)
F12 C83 C82 120.1(3)
F12 C83 C84 120.8(3)
C82 C83 C84 119.1(3)
F11 C84 C83 118.0(2)
F11 C84 C79 119.0(2)
C83 C84 C79 123.0(3)
C90 C85 C86 116.2(3)
C90 C85 C57 123.3(2)
C86 C85 C57 120.5(2)
F16 C86 C87 118.0(2)
F16 C86 C85 119.0(2)
C87 C86 C85 123.0(2)
F17 C87 C86 120.5(2)
F17 C87 C88 120.3(3)
C86 C87 C88 119.2(3)
F18 C88 C89 120.1(2)
F18 C88 C87 120.1(3)
C89 C88 C87 119.8(3)
F19 C89 C88 118.6(3)
F19 C89 C90 121.7(2)
C88 C89 C90 119.7(2)
F20 C90 C89 118.3(2)
F20 C90 C85 119.6(3)
C89 C90 C85 122.1(3)
C96 C91 C92 116.1(2)
C96 C91 C62 121.9(2)
C92 C91 C62 121.9(2)
F21 C92 C93 118.0(2)
F21 C92 C91 119.6(2)
C93 C92 C91 122.4(3)
F22 C93 C92 121.3(3)
F22 C93 C94 119.4(3)
C92 C93 C94 119.3(3)
F23 C94 C93 120.0(3)
F23 C94 C95 119.9(3)
C93 C94 C95 120.0(3)
F24 C95 C96 121.0(3)
F24 C95 C94 119.7(3)
C96 C95 C94 119.3(3)
F25 C96 C95 116.6(2)
F25 C96 C91 120.5(2)
C95 C96 C91 122.8(3)
C98 C97 C102 116.6(3)
C98 C97 C37 122.4(3)
C102 C97 C37 121.0(3)
F30 C98 C99 118.2(3)
F30 C98 C97 119.5(3)
C99 C98 C97 122.3(3)
F29 C99 C98 121.7(3)
F29 C99 C100 118.9(3)
C98 C99 C100 119.4(3)
F28 C100 C101 120.2(3)
F28 C100 C99 119.9(3)
C101 C100 C99 119.9(3)
F27 C101 C100 119.9(3)
F27 C101 C102 120.3(3)
C100 C101 C102 119.8(3)
F26 C102 C101 118.5(3)
F26 C102 C97 119.5(2)
C101 C102 C97 122.0(3)

loop_
_geom_bond_atom_site_label_1
_geom_bond_atom_site_label_2
_geom_bond_distance
F1 C68 1.346(3)
F2 C69 1.342(3)
F3 C70 1.345(3)
F4 C71 1.347(3)
F5 C72 1.344(3)
F6 C74 1.343(3)
F7 C75 1.350(3)
F8 C76 1.342(3)
F9 C77 1.347(3)
F10 C78 1.347(3)
F11 C84 1.349(3)
F12 C83 1.345(3)
F13 C82 1.342(3)
F14 C81 1.344(3)
F15 C80 1.356(3)
F16 C86 1.355(3)
F17 C87 1.349(3)
F18 C88 1.341(3)
F19 C89 1.343(3)
F20 C90 1.342(3)
F21 C92 1.343(3)
F22 C93 1.338(3)
F23 C94 1.342(3)
F24 C95 1.348(3)
F25 C96 1.346(3)
F26 C102 1.341(3)
F27 C101 1.347(3)
F28 C100 1.344(3)
F29 C99 1.341(4)
F30 C98 1.346(3)
N31 C41 1.379(3)
N31 C38 1.378(3)
N31 H31 0.9309
N32 C46 1.358(3)
N32 C43 1.364(3)
N33 C51 1.368(3)
N33 C48 1.378(3)
N34 C53 1.372(3)
N34 C56 1.379(3)
N34 H34 0.9237
N35 C61 1.358(3)
N35 C58 1.361(3)
N36 C66 1.364(3)
N36 C63 1.368(3)
C37 C66 1.396(4)
C37 C38 1.402(4)
C37 C97 1.496(4)
C38 C39 1.432(4)
C39 C40 1.358(4)
C39 H39 0.9500
C40 C41 1.423(4)
C40 H40 0.9500
C41 C42 1.411(4)
C42 C43 1.403(4)
C42 C67 1.490(4)
C43 C44 1.454(4)
C44 C45 1.349(4)
C44 H44 0.9500
C45 C46 1.463(4)
C45 H45 0.9500
C46 C47 1.414(4)
C47 C48 1.399(4)
C47 C73 1.492(4)
C48 C49 1.455(4)
C49 C50 1.335(4)
C49 H49 0.9500
C50 C51 1.444(4)
C50 H50 0.9500
C51 C52 1.407(4)
C52 C53 1.395(4)
C52 C79 1.497(4)
C53 C54 1.428(4)
C54 C55 1.353(4)
C54 H54 0.9500
C55 C56 1.429(4)
C55 H55 0.9500
C56 C57 1.407(4)
C57 C58 1.409(4)
C57 C85 1.493(4)
C58 C59 1.460(4)
C59 C60 1.352(4)
C59 H59 0.9500
C60 C61 1.463(4)
C60 H60 0.9500
C61 C62 1.410(4)
C62 C63 1.406(4)
C62 C91 1.489(4)
C63 C64 1.468(4)
C64 C65 1.340(4)
C64 H64 0.9500
C65 C66 1.458(4)
C65 H65 0.9500
C67 C72 1.397(4)
C67 C68 1.397(4)
C68 C69 1.369(4)
C69 C70 1.381(4)
C70 C71 1.373(4)
C71 C72 1.378(4)
C73 C74 1.383(4)
C73 C78 1.387(4)
C74 C75 1.379(4)
C75 C76 1.374(4)
C76 C77 1.374(4)
C77 C78 1.380(4)
C79 C84 1.384(4)
C79 C80 1.385(4)
C80 C81 1.368(4)
C81 C82 1.381(4)
C82 C83 1.374(4)
C83 C84 1.375(4)
C85 C90 1.387(4)
C85 C86 1.388(4)
C86 C87 1.366(4)
C87 C88 1.383(4)
C88 C89 1.374(4)
C89 C90 1.378(4)
C91 C96 1.378(4)
C91 C92 1.393(4)
C92 C93 1.376(4)
C93 C94 1.374(4)
C94 C95 1.378(4)
C95 C96 1.374(4)
C97 C98 1.382(4)
C97 C102 1.385(4)
C98 C99 1.374(4)
C99 C100 1.379(4)
C100 C101 1.368(4)
C101 C102 1.376(4)

loop_
_cod_related_entry_id
_cod_related_entry_code
_cod_related_entry_database
1 30651815 ChemSpider
